data_1531159
loop_
_publ_author_name
'Chizmeshya, A.V.G.'
'Sharma, R.'
'McKelvy, M.J.'
'Carpenter, R.W.'
'Bearat, H.'

_publ_section_title
;
 Density functional theory study of the decomposition of Mg (O H)2: a
 lamellar dehydroxylation model
;
_journal_name_full 'Materials Chemistry and Physics'
_journal_page_first 416
_journal_page_last 425
_journal_volume 77
_journal_year 2002
_chemical_formula_sum 'H2 Mg5 O6'
_chemical_name_systematic 'Mg5 O4 (O H)2'
_space_group_IT_number 164
_symmetry_space_group_name_Hall '-P 3 2"'
_symmetry_space_group_name_H-M 'P -3 m 1'
_cell_angle_alpha 90
_cell_angle_beta 90
_cell_angle_gamma 120
_cell_formula_units_Z 1
_cell_length_a 3.032
_cell_length_b 3.032
_cell_length_c 14.96
_cell_volume 119.102
_citation_journal_id_ASTM MCHPDR
_cod_data_source_file Chizmeshya_MCHPDR_2002_739.cif
_cod_data_source_block H2Mg5O6
_cod_original_cell_volume 119.1024
_cod_database_code 1531159

loop_
_symmetry_equiv_pos_as_xyz
x,y,z
-y,x-y,z
-x+y,-x,z
y,x,-z
-x,-x+y,-z
x-y,-y,-z
-x,-y,-z
y,-x+y,-z
x-y,x,-z
-y,-x,z
x,x-y,z
-x+y,y,z

loop_
_atom_site_label
_atom_site_type_symbol
_atom_site_fract_x
_atom_site_fract_y
_atom_site_fract_z
_atom_site_occupancy
_atom_site_U_iso_or_equiv
Mg2 Mg+2 0.6667 0.3333 0.1667 1 0.0
O3 O-2 0.6667 0.3333 0.9167 1 0.0
O1 O-2 0.6667 0.3333 0.407 1 0.0
Mg1 Mg+2 0 0 0 1 0.0
O2 O-2 0 0 0.7502 1 0.0
H1 H+1 0.6667 0.3333 0.4732 1 0.0
Mg3 Mg+2 0.3333 0.6667 0.3332 1 0.0
